data_2211273
loop_
_publ_author_name
'Naveen, S.'
'Benaka Prasad, S. B.'
'Sridhar, M. A.'
'Shashidhara Prasad, J.'
'Rangappa, K. S.'

_publ_section_title
;
 1-Phenylsulfonyl-1<i>H</i>-1,2,4-triazole
;
_journal_coeditor_code AT2166
_journal_issue 12
_journal_name_full 'Acta Crystallographica Section E'
_journal_page_first o5893
_journal_page_last o5895
_journal_paper_doi 10.1107/S1600536806049646
_journal_volume 62
_journal_year 2006
_chemical_formula_iupac 'C8 H7 N3 O2 S'
_chemical_formula_moiety 'C8 H7 N3 O2 S'
_chemical_formula_sum 'C8 H7 N3 O2 S'
_chemical_formula_weight 209.23
_chemical_name_systematic
;
1-phenylsulfonyl-1H-1,2-4-triazole
;
_space_group_IT_number 14
_symmetry_cell_setting monoclinic
_symmetry_space_group_name_Hall '-P 2ybc'
_symmetry_space_group_name_H-M 'P 1 21/c 1'
_atom_sites_solution_hydrogens geom
_atom_sites_solution_primary direct
_atom_sites_solution_secondary difmap
_audit_creation_method SHELXL-97
_cell_angle_alpha 90
_cell_angle_beta 115.445(3)
_cell_angle_gamma 90
_cell_formula_units_Z 4
_cell_length_a 11.395(14)
_cell_length_b 5.045(3)
_cell_length_c 17.698(19)
_cell_measurement_reflns_used 2728
_cell_measurement_temperature 295(2)
_cell_measurement_theta_max 25.03
_cell_measurement_theta_min 3.84
_cell_volume 918.7(16)
_computing_cell_refinement 'SCALEPACK (Otwinowski & Minor, 1997)'
_computing_data_collection 'XPRESS (MacScience, 2002)'
_computing_data_reduction 'SCALEPACK and DENZO (Otwinowski & Minor, 1997)'
_computing_molecular_graphics 'PLATON (Spek, 2003) and ORTEPII (Johnson, 1976)'
_computing_publication_material PLATON
_computing_structure_refinement 'SHELXL97 (Sheldrick, 1997)'
_computing_structure_solution 'SHELXS97 (Sheldrick, 1997)'
_diffrn_ambient_temperature 295(2)
_diffrn_detector_area_resol_mean 10.0
_diffrn_measured_fraction_theta_full 0.950
_diffrn_measured_fraction_theta_max 0.950
_diffrn_measurement_device_type 'MacScience DIPLabo 32001'
_diffrn_measurement_method \w
_diffrn_radiation_monochromator graphite
_diffrn_radiation_source 'fine-focus sealed tube'
_diffrn_radiation_type MoK\a
_diffrn_radiation_wavelength 0.71073
_diffrn_reflns_av_R_equivalents 0.0183
_diffrn_reflns_av_sigmaI/netI 0.0237
_diffrn_reflns_limit_h_max 13
_diffrn_reflns_limit_h_min -13
_diffrn_reflns_limit_k_max 5
_diffrn_reflns_limit_k_min -5
_diffrn_reflns_limit_l_max 20
_diffrn_reflns_limit_l_min -20
_diffrn_reflns_number 2728
_diffrn_reflns_theta_full 25.03
_diffrn_reflns_theta_max 25.03
_diffrn_reflns_theta_min 3.84
_diffrn_standards_decay_% 0
_diffrn_standards_number 0
_exptl_absorpt_coefficient_mu 0.327
_exptl_absorpt_correction_type none
_exptl_crystal_colour white
_exptl_crystal_density_diffrn 1.513
_exptl_crystal_density_method 'Not Measured'
_exptl_crystal_description block
_exptl_crystal_F_000 432
_exptl_crystal_size_max 0.25
_exptl_crystal_size_mid 0.20
_exptl_crystal_size_min 0.20
_refine_diff_density_max 0.225
_refine_diff_density_min -0.324
_refine_ls_extinction_coef 0.038(5)
_refine_ls_extinction_method SHELXL97
_refine_ls_goodness_of_fit_ref 1.064
_refine_ls_hydrogen_treatment constr
_refine_ls_matrix_type full
_refine_ls_number_parameters 128
_refine_ls_number_reflns 1535
_refine_ls_number_restraints 0
_refine_ls_restrained_S_all 1.064
_refine_ls_R_factor_all 0.0524
_refine_ls_R_factor_gt 0.0447
_refine_ls_shift/su_max 0.000
_refine_ls_shift/su_mean 0.000
_refine_ls_structure_factor_coef Fsqd
_refine_ls_weighting_details 'calc w=1/[\s^2^(Fo^2^)+(0.0688P)^2^+0.33P] where P=(Fo^2^+2Fc^2^)/3'
_refine_ls_weighting_scheme calc
_refine_ls_wR_factor_gt 0.1178
_refine_ls_wR_factor_ref 0.1251
_reflns_number_gt 1284
_reflns_number_total 1535
_reflns_threshold_expression I>2\s(I)
_cod_data_source_file at2166.cif
_cod_data_source_block I
_cod_original_sg_symbol_H-M 'P 21/c'
_cod_database_code 2211273
_cod_database_fobs_code 2211273

loop_
_symmetry_equiv_pos_as_xyz
x,y,z
-x,1/2+y,1/2-z
-x,-y,-z
x,1/2-y,1/2+z

loop_
_atom_site_aniso_label
_atom_site_aniso_U_11
_atom_site_aniso_U_22
_atom_site_aniso_U_33
_atom_site_aniso_U_12
_atom_site_aniso_U_13
_atom_site_aniso_U_23
S6 0.0495(4) 0.0456(4) 0.0578(4) -0.0051(2) 0.0233(3) -0.0002(2)
O7 0.0685(12) 0.0672(12) 0.0856(13) -0.0307(9) 0.0359(10) -0.0152(9)
O8 0.0649(11) 0.0535(10) 0.0728(11) 0.0154(8) 0.0294(9) 0.0070(8)
N1 0.0362(10) 0.0554(11) 0.0475(10) -0.0012(8) 0.0157(8) -0.0023(8)
N2 0.0364(11) 0.0825(14) 0.0552(12) 0.0041(9) 0.0119(9) 0.0021(10)
N4 0.0524(13) 0.0882(16) 0.0579(13) 0.0060(11) 0.0233(10) 0.0176(11)
C3 0.0553(16) 0.091(2) 0.0520(14) 0.0121(14) 0.0168(12) 0.0151(14)
C5 0.0398(12) 0.0713(16) 0.0545(14) 0.0006(10) 0.0203(10) 0.0069(11)
C9 0.0439(12) 0.0458(12) 0.0485(11) -0.0017(9) 0.0213(9) 0.0063(9)
C10 0.0410(12) 0.0577(13) 0.0547(13) -0.0007(10) 0.0205(10) 0.0034(10)
C11 0.0563(15) 0.0729(17) 0.0544(14) -0.0085(12) 0.0187(12) -0.0053(12)
C12 0.077(2) 0.0792(18) 0.0587(16) -0.0029(15) 0.0344(14) -0.0077(13)
C13 0.0652(17) 0.0837(19) 0.0727(18) 0.0071(14) 0.0431(15) -0.0014(14)
C14 0.0460(13) 0.0666(15) 0.0604(14) -0.0029(11) 0.0245(11) 0.0055(11)

loop_
_atom_site_type_symbol
_atom_site_label
_atom_site_fract_x
_atom_site_fract_y
_atom_site_fract_z
_atom_site_U_iso_or_equiv
_atom_site_thermal_displace_type
_atom_site_calc_flag
_atom_site_refinement_flags
_atom_site_occupancy
S S6 0.25140(6) 0.51485(11) 0.52838(4) 0.0509(2) Uani . . 1.000
O O7 0.37036(18) 0.6539(4) 0.55702(12) 0.0728(7) Uani . . 1.000
O O8 0.13161(17) 0.6482(3) 0.50804(11) 0.0638(6) Uani . . 1.000
N N1 0.26506(16) 0.3110(4) 0.60813(11) 0.0472(6) Uani . . 1.000
N N2 0.38163(18) 0.2118(5) 0.66315(12) 0.0608(7) Uani . . 1.000
N N4 0.2170(2) 0.0357(5) 0.68498(14) 0.0663(8) Uani . . 1.000
C C3 0.3457(3) 0.0523(6) 0.70749(17) 0.0683(10) Uani . . 1.000
C C5 0.1691(2) 0.1992(5) 0.62232(14) 0.0552(8) Uani . . 1.000
C C9 0.2352(2) 0.2982(4) 0.44789(13) 0.0456(7) Uani . . 1.000
C C10 0.1129(2) 0.2060(5) 0.39498(14) 0.0512(7) Uani . . 1.000
C C11 0.1010(3) 0.0299(5) 0.33285(16) 0.0630(9) Uani . . 1.000
C C12 0.2094(3) -0.0518(6) 0.32372(18) 0.0698(10) Uani . . 1.000
C C13 0.3300(3) 0.0406(6) 0.37621(18) 0.0691(10) Uani . . 1.000
C C14 0.3448(2) 0.2169(5) 0.43938(15) 0.0571(8) Uani . . 1.000
H H3 0.40560 -0.04430 0.75210 0.0820 Uiso calc R 1.000
H H5 0.08110 0.23410 0.59160 0.0660 Uiso calc R 1.000
H H10 0.03990 0.26210 0.40140 0.0610 Uiso calc R 1.000
H H11 0.01950 -0.03420 0.29690 0.0760 Uiso calc R 1.000
H H12 0.20060 -0.17080 0.28150 0.0840 Uiso calc R 1.000
H H13 0.40250 -0.01570 0.36930 0.0830 Uiso calc R 1.000
H H14 0.42670 0.27940 0.47540 0.0690 Uiso calc R 1.000

loop_
_atom_type_symbol
_atom_type_description
_atom_type_scat_dispersion_real
_atom_type_scat_dispersion_imag
_atom_type_scat_source
S S 0.1246 0.1234 'International Tables Vol C Tables 4.2.6.8 and 6.1.1.4'
O O 0.0106 0.0060 'International Tables Vol C Tables 4.2.6.8 and 6.1.1.4'
N N 0.0061 0.0033 'International Tables Vol C Tables 4.2.6.8 and 6.1.1.4'
H H 0.0000 0.0000 'International Tables Vol C Tables 4.2.6.8 and 6.1.1.4'
C C 0.0033 0.0016 'International Tables Vol C Tables 4.2.6.8 and 6.1.1.4'

loop_
_geom_angle_atom_site_label_1
_geom_angle_atom_site_label_2
_geom_angle_atom_site_label_3
_geom_angle
_geom_angle_publ_flag
O7 S6 O8 121.63(11) yes
O7 S6 N1 105.74(11) yes
O7 S6 C9 110.69(12) yes
O8 S6 N1 103.42(11) yes
O8 S6 C9 109.69(11) yes
N1 S6 C9 103.85(10) yes
S6 N1 N2 122.01(17) yes
S6 N1 C5 128.08(17) yes
N2 N1 C5 109.50(19) yes
N1 N2 C3 101.2(2) yes
C3 N4 C5 102.6(2) yes
N2 C3 N4 116.3(3) yes
N1 C5 N4 110.4(2) yes
S6 C9 C10 119.12(19) yes
S6 C9 C14 119.47(18) yes
C10 C9 C14 121.4(2) no
C9 C10 C11 118.9(3) no
C10 C11 C12 120.2(3) no
C11 C12 C13 120.6(3) no
C12 C13 C14 120.4(3) no
C9 C14 C13 118.5(2) no
N2 C3 H3 121.87 no
N4 C3 H3 121.84 no
N1 C5 H5 124.76 no
N4 C5 H5 124.87 no
C9 C10 H10 120.56 no
C11 C10 H10 120.54 no
C10 C11 H11 119.91 no
C12 C11 H11 119.91 no
C11 C12 H12 119.70 no
C13 C12 H12 119.72 no
C12 C13 H13 119.77 no
C14 C13 H13 119.78 no
C9 C14 H14 120.79 no
C13 C14 H14 120.70 no

loop_
_geom_bond_atom_site_label_1
_geom_bond_atom_site_label_2
_geom_bond_distance
_geom_bond_publ_flag
S6 O7 1.413(3) yes
S6 O8 1.422(3) yes
S6 N1 1.699(3) yes
S6 C9 1.741(3) yes
N1 N2 1.361(3) yes
N1 C5 1.346(4) yes
N2 C3 1.307(4) yes
N4 C3 1.347(5) yes
N4 C5 1.299(4) yes
C9 C10 1.383(4) no
C9 C14 1.383(4) no
C10 C11 1.374(4) no
C11 C12 1.376(5) no
C12 C13 1.368(5) no
C13 C14 1.381(4) no
C3 H3 0.9293 no
C5 H5 0.9293 no
C10 H10 0.9307 no
C11 H11 0.9296 no
C12 H12 0.9297 no
C13 H13 0.9300 no
C14 H14 0.9303 no

loop_
_geom_contact_atom_site_label_1
_geom_contact_atom_site_label_2
_geom_contact_distance
_geom_contact_site_symmetry_2
_geom_contact_publ_flag
O7 N2 2.883(5) . no
O7 C14 3.284(5) 3_666 no
O8 C5 3.296(5) 3_566 no
O8 C5 3.355(5) 1_565 no
O8 C10 3.406(5) 1_565 no
O7 H14 2.6325 3_666 no
O7 H14 2.6202 . no
O8 H5 2.7594 . no
O8 H10 2.5987 . no
O8 H5 2.3800 3_566 no
N1 N4 2.172(4) . no
N2 O7 2.883(5) . no
N2 N4 2.254(4) . no
N2 C3 3.425(6) 2_656 no
N4 N1 2.172(4) . no
N2 H3 2.5529 2_656 no
N2 H13 2.9280 3_656 no
N4 H11 2.8475 3_556 no
N4 H12 2.5722 4_545 no
C3 N2 3.425(6) 2_646 no
C5 O8 3.355(5) 1_545 no
C5 O8 3.296(5) 3_566 no
C10 O8 3.406(5) 1_545 no
C14 O7 3.284(5) 3_666 no
C11 H11 3.0472 2_555 no
H3 N2 2.5529 2_646 no
H5 O8 2.7594 . no
H5 O8 2.3800 3_566 no
H10 O8 2.5987 . no
H11 C11 3.0472 2_545 no
H11 N4 2.8475 3_556 no
H12 N4 2.5722 4_544 no
H13 N2 2.9280 3_656 no
H14 O7 2.6202 . no
H14 O7 2.6325 3_666 no

loop_
_geom_hbond_atom_site_label_D
_geom_hbond_atom_site_label_H
_geom_hbond_atom_site_label_A
_geom_hbond_site_symmetry_A
_geom_hbond_distance_DH
_geom_hbond_distance_HA
_geom_hbond_distance_DA
_geom_hbond_angle_DHA
_geom_hbond_publ_flag
C3 H3 N2 2_646 0.9300 2.5500 3.425(6) 157.00 yes
C5 H5 O8 3_566 0.9300 2.3800 3.296(5) 169.00 yes
C12 H12 N4 4_544 0.9300 2.5700 3.490(6) 169.00 yes

loop_
_geom_torsion_atom_site_label_1
_geom_torsion_atom_site_label_2
_geom_torsion_atom_site_label_3
_geom_torsion_atom_site_label_4
_geom_torsion
_geom_torsion_publ_flag
O7 S6 N1 N2 -29.7(2) no
O8 S6 N1 N2 -158.55(18) no
C9 S6 N1 N2 86.9(2) no
O7 S6 N1 C5 158.5(2) no
O8 S6 N1 C5 29.6(2) no
C9 S6 N1 C5 -85.0(2) no
O7 S6 C9 C10 -160.43(18) no
O8 S6 C9 C10 -23.5(2) no
N1 S6 C9 C10 86.51(19) no
O7 S6 C9 C14 21.1(2) no
O8 S6 C9 C14 158.06(18) no
N1 S6 C9 C14 -91.9(2) no
S6 N1 C5 N4 173.99(18) no
S6 N1 N2 C3 -174.74(18) no
C5 N1 N2 C3 -1.5(3) no
N2 N1 C5 N4 1.3(3) no
N1 N2 C3 N4 1.4(3) no
C3 N4 C5 N1 -0.4(3) no
C5 N4 C3 N2 -0.6(3) no
S6 C9 C10 C11 -178.39(19) no
S6 C9 C14 C13 178.6(2) no
C10 C9 C14 C13 0.2(4) no
C14 C9 C10 C11 0.0(4) no
C9 C10 C11 C12 -0.2(4) no
C10 C11 C12 C13 0.1(4) no
C11 C12 C13 C14 0.2(5) no
C12 C13 C14 C9 -0.3(4) no

loop_
_cod_related_entry_id
_cod_related_entry_database
_cod_related_entry_code
1 ChemSpider 3618680
